data_1537403
loop_
_publ_author_name
'Henkel, H.'

_publ_section_title
;
 Neue ternaere Fluoride des Palladiums und Platins
;
_journal_name_full 'Zeitschrift fuer Anorganische und Allgemeine Chemie'
_journal_page_first 160
_journal_page_last 177
_journal_volume 359
_journal_year 1968
_chemical_formula_sum 'F6 Li2 Pt'
_chemical_name_systematic 'Li2 Pt F6'
_space_group_IT_number 14
_symmetry_space_group_name_Hall '-P 2yab'
_symmetry_space_group_name_H-M 'P 1 21/a 1'
_cell_angle_alpha 90
_cell_angle_beta 117
_cell_angle_gamma 90
_cell_formula_units_Z 2
_cell_length_a 10.23
_cell_length_b 4.68
_cell_length_c 4.65
_cell_volume 198.361
_citation_journal_id_ASTM ZAACAB
_cod_data_source_file Henkel_ZAACAB_1968_1124.cif
_cod_data_source_block F6Li2Pt1
_cod_original_cell_volume 198.3605
_cod_original_sg_symbol_Hall '-P 2ybc (z,y,-x)'
_cod_original_formula_sum 'F6 Li2 Pt1'
_cod_database_code 1537403

loop_
_symmetry_equiv_pos_as_xyz
x,y,z
-x+1/2,y+1/2,-z
-x,-y,-z
x-1/2,-y-1/2,z

loop_
_atom_site_label
_atom_site_type_symbol
_atom_site_fract_x
_atom_site_fract_y
_atom_site_fract_z
_atom_site_occupancy
_atom_site_U_iso_or_equiv
F3 F-1 0.146 0.817 0.326 1 0.0
F1 F-1 -0.008 0.252 0.252 1 0.0
Li1 Li+1 0.337 -0.028 0.34 1 0.0
F2 F-1 0.141 0.167 -0.043 1 0.0
Pt1 Pt+4 0 0 0 1 0.0
